data_7150023
loop_
_publ_author_name
'Katritzky, Alan R.'
'Scriven, Eric F. V.'
'Majumder, Suman'
'Akhmedova, Rena G.'
'Vakulenko, Anatoliy V.'
'Akhmedov, Novruz G.'
'Murugan, Ramiah'
'Abboud, Khalil A.'

_publ_section_title
;
 Preparation of nitropyridines by nitration of pyridines with nitric
 acid.
;
_journal_issue 3
_journal_name_full 'Organic &amp; biomolecular chemistry'
_journal_page_first 538
_journal_page_last 541
_journal_paper_doi 10.1039/b413285h
_journal_volume 3
_journal_year 2005
_chemical_formula_sum 'C7 H6 N4 O6'
_chemical_formula_weight 242.16
_chemical_name_systematic
;
?
;
_space_group_IT_number 14
_symmetry_cell_setting monoclinic
_symmetry_space_group_name_Hall '-P 2ybc'
_symmetry_space_group_name_H-M 'P 1 21/c 1'
_atom_sites_solution_hydrogens geom
_atom_sites_solution_primary direct
_atom_sites_solution_secondary difmap
_audit_creation_method SHELXL-97
_cell_angle_alpha 90.00
_cell_angle_beta 108.476(2)
_cell_angle_gamma 90.00
_cell_formula_units_Z 4
_cell_length_a 8.0407(8)
_cell_length_b 11.7673(11)
_cell_length_c 11.2852(10)
_cell_measurement_reflns_used 91
_cell_measurement_temperature 173(2)
_cell_measurement_theta_max 28.0
_cell_measurement_theta_min 2.0
_cell_volume 1012.74(17)
_computing_cell_refinement 'Bruker SMART & SAINT (Bruker 1998)'
_computing_data_collection 'Bruker SMART (Bruker 1998)'
_computing_data_reduction 'Bruker SHELXTL (Bruker 2000)'
_computing_molecular_graphics 'Bruker SHELXTL'
_computing_publication_material 'Bruker SHELXTL'
_computing_structure_refinement 'Bruker SHELXTL'
_computing_structure_solution 'Bruker SHELXTL'
_diffrn_ambient_temperature 173(2)
_diffrn_measured_fraction_theta_full 0.980
_diffrn_measured_fraction_theta_max 0.980
_diffrn_measurement_device_type 'SMART CCD area detector'
_diffrn_measurement_method '\w scans'
_diffrn_radiation_monochromator graphite
_diffrn_radiation_source 'normal-focus sealed tube'
_diffrn_radiation_type MoK\a
_diffrn_radiation_wavelength 0.71073
_diffrn_reflns_av_R_equivalents 0.0374
_diffrn_reflns_av_sigmaI/netI 0.0335
_diffrn_reflns_limit_h_max 8
_diffrn_reflns_limit_h_min -10
_diffrn_reflns_limit_k_max 15
_diffrn_reflns_limit_k_min -11
_diffrn_reflns_limit_l_max 14
_diffrn_reflns_limit_l_min -14
_diffrn_reflns_number 6137
_diffrn_reflns_theta_full 27.49
_diffrn_reflns_theta_max 27.49
_diffrn_reflns_theta_min 2.57
_diffrn_standards_decay_% 0
_diffrn_standards_number 0
_exptl_absorpt_coefficient_mu 0.141
_exptl_absorpt_correction_T_max 0.9759
_exptl_absorpt_correction_T_min 0.9638
_exptl_absorpt_correction_type integration
_exptl_absorpt_process_details 'based on measured indexed crystal faces, SHELXTL (Bruker 1998)'
_exptl_crystal_colour colorless
_exptl_crystal_density_diffrn 1.588
_exptl_crystal_density_meas 0
_exptl_crystal_density_method 'not measured'
_exptl_crystal_description blocks
_exptl_crystal_F_000 496
_exptl_crystal_size_max 0.28
_exptl_crystal_size_mid 0.22
_exptl_crystal_size_min 0.18
_refine_diff_density_max 0.200
_refine_diff_density_min -0.202
_refine_diff_density_rms 0.040
_refine_ls_extinction_method none
_refine_ls_goodness_of_fit_ref 1.109
_refine_ls_hydrogen_treatment constr
_refine_ls_matrix_type full
_refine_ls_number_parameters 155
_refine_ls_number_reflns 2287
_refine_ls_number_restraints 0
_refine_ls_restrained_S_all 1.109
_refine_ls_R_factor_all 0.0496
_refine_ls_R_factor_gt 0.0358
_refine_ls_shift/su_max 0.001
_refine_ls_shift/su_mean 0.000
_refine_ls_structure_factor_coef Fsqd
_refine_ls_weighting_details 'calc w=1/[\s^2^(Fo^2^)+(0.0572P)^2^] where P=(Fo^2^+2Fc^2^)/3'
_refine_ls_weighting_scheme calc
_refine_ls_wR_factor_gt 0.1020
_refine_ls_wR_factor_ref 0.1057
_reflns_number_gt 1656
_reflns_number_total 2287
_cod_data_source_file b413285h-ccdc.txt
_cod_data_source_block ark1
_cod_depositor_comments
;
The following automatic conversions were performed:
'_symmetry_cell_setting' value 'Monoclinic' changed to 'monoclinic'
according to '/home/saulius/struct/CIF-dictionaries/cif_core.dic'
dictionary named 'cif_core.dic' version 2.4.1 from 2010-06-29.

Automatic conversion script
Id: cif_fix_enum 1527 2010-12-29 10:47:43Z saulius 
;
_cod_original_cell_volume 1012.74(16)
_cod_original_sg_symbol_H-M 'P 21/c'
_cod_database_code 7150023

loop_
_symmetry_equiv_pos_as_xyz
'x, y, z'
'-x, y+1/2, -z+1/2'
'-x, -y, -z'
'x, -y-1/2, z-1/2'

loop_
_atom_site_label
_atom_site_type_symbol
_atom_site_fract_x
_atom_site_fract_y
_atom_site_fract_z
_atom_site_U_iso_or_equiv
_atom_site_adp_type
_atom_site_occupancy
_atom_site_symmetry_multiplicity
_atom_site_calc_flag
_atom_site_refinement_flags
_atom_site_disorder_assembly
_atom_site_disorder_group
O1 O 0.62328(16) 0.03644(10) 0.35751(10) 0.0547(3) Uani 1 1 d . . .
O2 O 0.86410(16) 0.12719(11) 0.37078(11) 0.0589(4) Uani 1 1 d . . .
O3 O 1.06420(13) 0.12218(9) 0.63306(12) 0.0523(3) Uani 1 1 d . . .
O4 O 0.94888(15) 0.29022(9) 0.60298(13) 0.0628(4) Uani 1 1 d . . .
O5 O 0.74331(16) -0.06263(9) 0.57939(12) 0.0550(3) Uani 1 1 d . . .
O6 O 0.78747(16) 0.05579(10) 0.73388(10) 0.0540(3) Uani 1 1 d . . .
N1 N 0.55592(15) 0.26746(10) 0.41884(10) 0.0339(3) Uani 1 1 d . . .
N2 N 0.75001(18) 0.09445(11) 0.41089(11) 0.0416(3) Uani 1 1 d . . .
N3 N 0.94191(15) 0.18817(10) 0.59889(12) 0.0381(3) Uani 1 1 d . . .
N4 N 0.76253(15) 0.03110(10) 0.62423(12) 0.0378(3) Uani 1 1 d . . .
C2 C 0.61029(16) 0.21722(11) 0.53012(11) 0.0269(3) Uani 1 1 d . . .
C3 C 0.54378(17) 0.24069(12) 0.62607(12) 0.0317(3) Uani 1 1 d . . .
H3A H 0.5886 0.2043 0.7050 0.038 Uiso 1 1 calc R . .
C4 C 0.40921(18) 0.31928(12) 0.60311(12) 0.0341(3) Uani 1 1 d . . .
H4A H 0.3589 0.3365 0.6667 0.041 Uiso 1 1 calc R . .
C5 C 0.34757(17) 0.37271(11) 0.48889(12) 0.0304(3) Uani 1 1 d . . .
C6 C 0.42750(19) 0.34361(12) 0.40015(13) 0.0358(3) Uani 1 1 d . . .
H6A H 0.3879 0.3804 0.3212 0.043 Uiso 1 1 calc R . .
C7 C 0.75862(18) 0.13469(11) 0.54159(12) 0.0304(3) Uani 1 1 d . . .
C8 C 0.2007(2) 0.45755(14) 0.45827(15) 0.0449(4) Uani 1 1 d . . .
H8A H 0.0882 0.4174 0.4359 0.067 Uiso 1 1 calc R . .
H8B H 0.2054 0.5046 0.3878 0.067 Uiso 1 1 calc R . .
H8C H 0.2127 0.5060 0.5311 0.067 Uiso 1 1 calc R . .

loop_
_atom_site_aniso_label
_atom_site_aniso_U_11
_atom_site_aniso_U_22
_atom_site_aniso_U_33
_atom_site_aniso_U_23
_atom_site_aniso_U_13
_atom_site_aniso_U_12
O1 0.0551(7) 0.0544(7) 0.0448(7) -0.0178(6) 0.0019(5) 0.0139(6)
O2 0.0597(8) 0.0772(9) 0.0526(7) 0.0092(6) 0.0359(6) 0.0239(6)
O3 0.0317(6) 0.0461(7) 0.0718(8) 0.0045(6) 0.0058(5) 0.0106(5)
O4 0.0411(7) 0.0322(7) 0.1137(12) 0.0002(6) 0.0227(7) -0.0001(5)
O5 0.0629(8) 0.0301(6) 0.0741(8) 0.0009(6) 0.0246(6) -0.0016(5)
O6 0.0663(8) 0.0563(7) 0.0362(6) 0.0162(5) 0.0117(5) 0.0132(6)
N1 0.0386(7) 0.0409(7) 0.0249(6) 0.0058(5) 0.0141(5) 0.0128(5)
N2 0.0469(8) 0.0425(7) 0.0366(7) -0.0006(6) 0.0147(6) 0.0202(6)
N3 0.0312(7) 0.0357(7) 0.0478(8) 0.0032(6) 0.0133(5) 0.0041(5)
N4 0.0320(7) 0.0371(7) 0.0432(8) 0.0090(6) 0.0104(5) 0.0061(5)
C2 0.0265(6) 0.0288(7) 0.0254(6) -0.0002(5) 0.0083(5) 0.0021(5)
C3 0.0346(7) 0.0392(8) 0.0227(6) 0.0030(6) 0.0111(5) 0.0032(6)
C4 0.0360(8) 0.0418(8) 0.0291(7) -0.0051(6) 0.0166(6) 0.0013(6)
C5 0.0275(7) 0.0319(7) 0.0320(7) -0.0041(5) 0.0096(5) 0.0018(5)
C6 0.0382(8) 0.0420(8) 0.0280(7) 0.0071(6) 0.0117(6) 0.0122(6)
C7 0.0318(7) 0.0305(7) 0.0291(7) 0.0009(6) 0.0099(6) 0.0033(5)
C8 0.0394(9) 0.0493(10) 0.0462(9) -0.0017(7) 0.0139(7) 0.0155(7)

loop_
_atom_type_symbol
_atom_type_description
_atom_type_scat_dispersion_real
_atom_type_scat_dispersion_imag
_atom_type_scat_source
C C 0.0033 0.0016 'International Tables Vol C Tables 4.2.6.8 and 6.1.1.4'
H H 0.0000 0.0000 'International Tables Vol C Tables 4.2.6.8 and 6.1.1.4'
N N 0.0061 0.0033 'International Tables Vol C Tables 4.2.6.8 and 6.1.1.4'
O O 0.0106 0.0060 'International Tables Vol C Tables 4.2.6.8 and 6.1.1.4'

loop_
_geom_angle_atom_site_label_1
_geom_angle_atom_site_label_2
_geom_angle_atom_site_label_3
_geom_angle
_geom_angle_site_symmetry_1
_geom_angle_site_symmetry_3
_geom_angle_publ_flag
C2 N1 C6 117.04(11) . . ?
O2 N2 O1 127.61(13) . . ?
O2 N2 C7 117.07(13) . . ?
O1 N2 C7 115.23(12) . . ?
O4 N3 O3 127.05(12) . . ?
O4 N3 C7 116.74(11) . . ?
O3 N3 C7 116.19(12) . . ?
O5 N4 O6 126.94(13) . . ?
O5 N4 C7 119.95(12) . . ?
O6 N4 C7 113.11(12) . . ?
N1 C2 C3 123.99(12) . . ?
N1 C2 C7 112.38(11) . . ?
C3 C2 C7 123.59(12) . . ?
C2 C3 C4 117.48(12) . . ?
C2 C3 H3A 121.3 . . ?
C4 C3 H3A 121.3 . . ?
C5 C4 C3 120.55(12) . . ?
C5 C4 H4A 119.7 . . ?
C3 C4 H4A 119.7 . . ?
C4 C5 C6 116.70(12) . . ?
C4 C5 C8 122.86(12) . . ?
C6 C5 C8 120.44(13) . . ?
N1 C6 C5 124.22(12) . . ?
N1 C6 H6A 117.9 . . ?
C5 C6 H6A 117.9 . . ?
C2 C7 N4 115.32(11) . . ?
C2 C7 N2 108.84(10) . . ?
N4 C7 N2 109.10(11) . . ?
C2 C7 N3 113.37(11) . . ?
N4 C7 N3 103.72(10) . . ?
N2 C7 N3 106.00(10) . . ?
C5 C8 H8A 109.5 . . ?
C5 C8 H8B 109.5 . . ?
H8A C8 H8B 109.5 . . ?
C5 C8 H8C 109.5 . . ?
H8A C8 H8C 109.5 . . ?
H8B C8 H8C 109.5 . . ?

loop_
_geom_bond_atom_site_label_1
_geom_bond_atom_site_label_2
_geom_bond_distance
_geom_bond_site_symmetry_2
_geom_bond_publ_flag
O1 N2 1.2158(17) . ?
O2 N2 1.2074(17) . ?
O3 N3 1.2157(15) . ?
O4 N3 1.2023(15) . ?
O5 N4 1.2029(15) . ?
O6 N4 1.2241(16) . ?
N1 C2 1.3303(16) . ?
N1 C6 1.3325(17) . ?
N2 C7 1.5296(17) . ?
N3 C7 1.5435(18) . ?
N4 C7 1.5291(17) . ?
C2 C3 1.3791(18) . ?
C2 C7 1.5114(18) . ?
C3 C4 1.3840(19) . ?
C3 H3A 0.9500 . ?
C4 C5 1.3776(19) . ?
C4 H4A 0.9500 . ?
C5 C6 1.3933(19) . ?
C5 C8 1.5004(19) . ?
C6 H6A 0.9500 . ?
C8 H8A 0.9800 . ?
C8 H8B 0.9800 . ?
C8 H8C 0.9800 . ?

loop_
_cod_related_entry_id
_cod_related_entry_database
_cod_related_entry_code
1 ChemSpider 9992002
